data_7012155
loop_
_publ_author_name
'Horley, Graeme A.'
'Mahon, Mary F.'
'Mazhar, Muhammed'
'Molloy, Kieran C.'
'Haycock, Peter W.'
'Myers, Christopher P.'

_publ_section_title
;
 Antimony ??-diketonates and alkoxide/??-diketonates: remarkable
 formation of a 3,4-dihydro-2H-pyran ring by coupling of
 1,1,1,5,5,5-hexafluoro-2,4-pentanedione ligands
;
_journal_issue 23
_journal_name_full 'Journal of the Chemical Society, Dalton Transactions'
_journal_page_first 4416
_journal_paper_doi 10.1039/b208110e
_journal_year 2002
_chemical_formula_sum 'C30 H30 F21 O6 Sb'
_chemical_formula_weight 1007.29
_chemical_name_systematic
;
?
;
_space_group_IT_number 205
_symmetry_cell_setting cubic
_symmetry_space_group_name_Hall '-P 2ac 2ab 3'
_symmetry_space_group_name_H-M 'P a -3'
_atom_sites_solution_hydrogens geom
_atom_sites_solution_primary direct
_atom_sites_solution_secondary difmap
_audit_creation_method SHELXL-97
_cell_angle_alpha 90.00
_cell_angle_beta 90.00
_cell_angle_gamma 90.00
_cell_formula_units_Z 8
_cell_length_a 19.8180(3)
_cell_length_b 19.8180(3)
_cell_length_c 19.8180(3)
_cell_measurement_reflns_used 25
_cell_measurement_temperature 170(2)
_cell_measurement_theta_max 18
_cell_measurement_theta_min 12
_cell_volume 7783.6(2)
_computing_data_reduction 'Denzo and Scalepack (otwinowski & Minor, 1997'
_computing_molecular_graphics 'ORTEX (P.McArdle, 1995)'
_computing_publication_material 'SHELXL-97/2 (Sheldrick,1997)'
_computing_structure_refinement 'SHELXL-97 (Sheldrick, 1997)'
_computing_structure_solution 'SHELXS-97 (Sheldrick, 1990)'
_diffrn_ambient_temperature 170(2)
_diffrn_measured_fraction_theta_full 0.994
_diffrn_measured_fraction_theta_max 0.994
_diffrn_measurement_device_type KappaCCD
_diffrn_measurement_method KappaCCD
_diffrn_radiation_monochromator graphite
_diffrn_radiation_source 'fine-focus sealed tube'
_diffrn_radiation_type MoK\a
_diffrn_radiation_wavelength 0.71069
_diffrn_reflns_av_R_equivalents 0.0894
_diffrn_reflns_av_sigmaI/netI 0.0339
_diffrn_reflns_limit_h_max 24
_diffrn_reflns_limit_h_min -24
_diffrn_reflns_limit_k_max 24
_diffrn_reflns_limit_k_min -23
_diffrn_reflns_limit_l_max 24
_diffrn_reflns_limit_l_min -24
_diffrn_reflns_number 47538
_diffrn_reflns_theta_full 26.36
_diffrn_reflns_theta_max 26.36
_diffrn_reflns_theta_min 4.36
_exptl_absorpt_coefficient_mu 0.849
_exptl_absorpt_correction_T_max 1.030
_exptl_absorpt_correction_T_min 0.985
_exptl_absorpt_correction_type multi-scan
_exptl_absorpt_process_details
;
multi-scan from symmetry-related measurements 
Sortav (Blessing 1995)
;
_exptl_crystal_colour Colourless
_exptl_crystal_density_diffrn 1.719
_exptl_crystal_density_method 'not measured'
_exptl_crystal_description Irregular
_exptl_crystal_F_000 3984
_exptl_crystal_size_max 0.20
_exptl_crystal_size_mid 0.17
_exptl_crystal_size_min 0.17
_refine_diff_density_max 0.495
_refine_diff_density_min -0.480
_refine_diff_density_rms 0.066
_refine_ls_extinction_coef 0.0005(2)
_refine_ls_extinction_expression Fc^*^=kFc[1+0.001xFc^2^\l^3^/sin(2\q)]^-1/4^
_refine_ls_extinction_method SHELXL
_refine_ls_goodness_of_fit_ref 1.018
_refine_ls_hydrogen_treatment mixed
_refine_ls_matrix_type full
_refine_ls_number_parameters 179
_refine_ls_number_reflns 2642
_refine_ls_number_restraints 0
_refine_ls_restrained_S_all 1.018
_refine_ls_R_factor_all 0.0646
_refine_ls_R_factor_gt 0.0452
_refine_ls_shift/su_max 0.000
_refine_ls_shift/su_mean 0.000
_refine_ls_structure_factor_coef Fsqd
_refine_ls_weighting_details 'calc w=1/[\s^2^(Fo^2^)+(0.0528P)^2^+12.9207P] where P=(Fo^2^+2Fc^2^)/3'
_refine_ls_weighting_scheme calc
_refine_ls_wR_factor_gt 0.1046
_refine_ls_wR_factor_ref 0.1151
_reflns_number_gt 2047
_reflns_number_total 2642
_reflns_threshold_expression >2sigma(I)
_cod_data_source_file b208110e.txt
_cod_data_source_block k00kcm22
_cod_depositor_comments
;
The following automatic conversions were performed:
'_atom_site_symetry_multiplicity' tag replaced with
'_atom_site_symmetry_multiplicity'.

Automatic conversion script
Id: cif_correct_tags 1440 2010-10-19 06:21:57Z saulius 

The following automatic conversions were performed:
'_symmetry_cell_setting' value 'Cubic' changed to 'cubic' according to
'/home/saulius/struct/CIF-dictionaries/cif_core.dic' dictionary named
'cif_core.dic' version 2.4.1 from 2010-06-29.

Automatic conversion script
Id: cif_fix_enum 1527 2010-12-29 10:47:43Z saulius 
;
_cod_original_sg_symbol_H-M Pa-3
_cod_database_code 7012155

loop_
_symmetry_equiv_pos_as_xyz
'x, y, z'
'-x+1/2, -y, z+1/2'
'-x, y+1/2, -z+1/2'
'x+1/2, -y+1/2, -z'
'z, x, y'
'z+1/2, -x+1/2, -y'
'-z+1/2, -x, y+1/2'
'-z, x+1/2, -y+1/2'
'y, z, x'
'-y, z+1/2, -x+1/2'
'y+1/2, -z+1/2, -x'
'-y+1/2, -z, x+1/2'
'-x, -y, -z'
'x-1/2, y, -z-1/2'
'x, -y-1/2, z-1/2'
'-x-1/2, y-1/2, z'
'-z, -x, -y'
'-z-1/2, x-1/2, y'
'z-1/2, x, -y-1/2'
'z, -x-1/2, y-1/2'
'-y, -z, -x'
'y, -z-1/2, x-1/2'
'-y-1/2, z-1/2, x'
'y-1/2, z, -x-1/2'

loop_
_atom_site_label
_atom_site_type_symbol
_atom_site_fract_x
_atom_site_fract_y
_atom_site_fract_z
_atom_site_U_iso_or_equiv
_atom_site_adp_type
_atom_site_occupancy
_atom_site_symmetry_multiplicity
_atom_site_calc_flag
_atom_site_refinement_flags
_atom_site_disorder_assembly
_atom_site_disorder_group
Sb1 Sb 0.052758(11) 0.052758(11) 0.052758(11) 0.03100(18) Uani 1 3 d S . .
O1 O 0.06766(13) 0.15581(13) 0.05152(12) 0.0370(6) Uani 1 1 d . . .
F1 F 0.15409(17) 0.24539(16) 0.11095(16) 0.0815(9) Uani 1 1 d . . .
F2 F 0.1622(2) 0.29981(18) 0.01735(17) 0.1081(14) Uani 1 1 d . . .
F3 F 0.0305(2) 0.26872(17) 0.1288(3) 0.1146(15) Uani 1 1 d . . .
F4 F 0.0138(2) 0.2949(2) 0.0236(3) 0.149(2) Uani 1 1 d . . .
F5 F 0.0138(4) 0.3965(2) 0.1192(4) 0.189(3) Uani 1 1 d . . .
F6 F 0.1173(3) 0.37879(17) 0.13543(18) 0.1217(17) Uani 1 1 d . . .
F7 F 0.0833(5) 0.40806(19) 0.0406(2) 0.209(4) Uani 1 1 d . . .
O2 O 0.09535(15) 0.07289(14) -0.06105(13) 0.0436(7) Uani 1 1 d . . .
C1 C 0.10763(19) 0.19360(19) 0.0154(2) 0.0394(9) Uani 1 1 d . . .
C2 C 0.1344(2) 0.1832(2) -0.0464(2) 0.0458(10) Uani 1 1 d . . .
H2 H 0.1615 0.2178 -0.0654 0.055 Uiso 1 1 calc R . .
C3 C 0.12409(19) 0.1223(2) -0.08513(19) 0.0392(9) Uani 1 1 d . . .
C4 C 0.1499(2) 0.1187(2) -0.1577(2) 0.0503(11) Uani 1 1 d . . .
C5 C 0.1407(4) 0.1861(3) -0.1947(3) 0.0810(18) Uani 1 1 d . . .
H5A H 0.1696 0.2204 -0.1738 0.121 Uiso 1 1 calc R . .
H5B H 0.0935 0.2003 -0.1915 0.121 Uiso 1 1 calc R . .
H5C H 0.1532 0.1806 -0.2422 0.121 Uiso 1 1 calc R . .
C6 C 0.1119(3) 0.0620(3) -0.1950(2) 0.0700(15) Uani 1 1 d . . .
H6A H 0.0633 0.0704 -0.1926 0.105 Uiso 1 1 calc R . .
H6B H 0.1222 0.0186 -0.1737 0.105 Uiso 1 1 calc R . .
H6C H 0.1262 0.0610 -0.2423 0.105 Uiso 1 1 calc R . .
C7 C 0.2248(3) 0.1004(4) -0.1531(3) 0.0840(18) Uani 1 1 d . . .
H7A H 0.2487 0.1349 -0.1270 0.126 Uiso 1 1 calc R . .
H7B H 0.2440 0.0980 -0.1987 0.126 Uiso 1 1 calc R . .
H7C H 0.2297 0.0565 -0.1308 0.126 Uiso 1 1 calc R . .
C8 C 0.1220(2) 0.2593(2) 0.0532(2) 0.0516(11) Uani 1 1 d . . .
C9 C 0.0576(4) 0.2985(3) 0.0727(3) 0.0775(17) Uani 1 1 d . . .
C10 C 0.0690(5) 0.3723(3) 0.0922(3) 0.108(3) Uani 1 1 d . . .

loop_
_atom_site_aniso_label
_atom_site_aniso_U_11
_atom_site_aniso_U_22
_atom_site_aniso_U_33
_atom_site_aniso_U_23
_atom_site_aniso_U_13
_atom_site_aniso_U_12
Sb1 0.03100(18) 0.03100(18) 0.03100(18) -0.00228(10) -0.00228(10) -0.00228(10)
O1 0.0415(14) 0.0303(13) 0.0391(14) -0.0012(11) 0.0047(11) -0.0021(11)
F1 0.098(2) 0.075(2) 0.071(2) -0.0170(16) -0.0395(18) -0.0092(18)
F2 0.159(4) 0.088(2) 0.077(2) -0.0237(18) 0.039(2) -0.083(2)
F3 0.133(3) 0.059(2) 0.152(4) -0.017(2) 0.064(3) -0.009(2)
F4 0.153(4) 0.082(3) 0.213(5) -0.084(3) -0.116(4) 0.068(3)
F5 0.237(7) 0.088(3) 0.242(7) -0.080(4) -0.006(6) 0.053(4)
F6 0.236(5) 0.063(2) 0.067(2) -0.0133(17) -0.037(3) -0.031(3)
F7 0.507(12) 0.041(2) 0.080(3) 0.0074(19) -0.067(5) -0.028(4)
O2 0.0546(17) 0.0405(15) 0.0357(15) 0.0001(12) 0.0064(13) -0.0011(13)
C1 0.040(2) 0.036(2) 0.042(2) 0.0026(17) -0.0051(17) -0.0026(16)
C2 0.049(2) 0.048(2) 0.040(2) 0.0030(18) 0.0063(19) -0.0119(19)
C3 0.036(2) 0.047(2) 0.034(2) 0.0011(17) -0.0011(16) 0.0034(18)
C4 0.061(3) 0.053(2) 0.037(2) 0.0013(19) 0.008(2) -0.001(2)
C5 0.134(6) 0.065(3) 0.044(3) 0.010(2) 0.014(3) -0.005(3)
C6 0.101(4) 0.075(3) 0.035(2) -0.010(2) 0.007(3) -0.009(3)
C7 0.061(3) 0.117(5) 0.074(4) -0.003(3) 0.027(3) 0.007(3)
C8 0.066(3) 0.044(2) 0.044(2) 0.0004(19) -0.003(2) -0.018(2)
C9 0.114(5) 0.042(3) 0.077(4) -0.012(3) -0.018(4) 0.002(3)
C10 0.218(9) 0.044(3) 0.062(4) -0.012(3) -0.026(5) 0.013(4)

loop_
_atom_type_symbol
_atom_type_description
_atom_type_scat_dispersion_real
_atom_type_scat_dispersion_imag
_atom_type_scat_source
C C 0.0033 0.0016 'International Tables Vol C Tables 4.2.6.8 and 6.1.1.4'
H H 0.0000 0.0000 'International Tables Vol C Tables 4.2.6.8 and 6.1.1.4'
F F 0.0171 0.0103 'International Tables Vol C Tables 4.2.6.8 and 6.1.1.4'
O O 0.0106 0.0060 'International Tables Vol C Tables 4.2.6.8 and 6.1.1.4'
Sb Sb -0.5866 1.5461 'International Tables Vol C Tables 4.2.6.8 and 6.1.1.4'

loop_
_geom_angle_atom_site_label_1
_geom_angle_atom_site_label_2
_geom_angle_atom_site_label_3
_geom_angle
_geom_angle_site_symmetry_1
_geom_angle_site_symmetry_3
_geom_angle_publ_flag
O1 Sb1 O1 82.63(11) . 9 ?
O1 Sb1 O1 82.63(11) . 5 ?
O1 Sb1 O1 82.63(11) 9 5 ?
O1 Sb1 O2 77.99(10) . 5 ?
O1 Sb1 O2 153.52(10) 9 5 ?
O1 Sb1 O2 77.16(9) 5 5 ?
O1 Sb1 O2 77.16(9) . . ?
O1 Sb1 O2 77.99(10) 9 . ?
O1 Sb1 O2 153.52(10) 5 . ?
O2 Sb1 O2 114.46(5) 5 . ?
O1 Sb1 O2 153.52(10) . 9 ?
O1 Sb1 O2 77.16(9) 9 9 ?
O1 Sb1 O2 77.99(10) 5 9 ?
O2 Sb1 O2 114.46(5) 5 9 ?
O2 Sb1 O2 114.46(5) . 9 ?
C1 O1 Sb1 131.5(2) . . ?
C3 O2 Sb1 130.5(2) . . ?
O1 C1 C2 130.4(4) . . ?
O1 C1 C8 109.5(3) . . ?
C2 C1 C8 120.0(4) . . ?
C1 C2 C3 123.7(4) . . ?
O2 C3 C2 121.6(3) . . ?
O2 C3 C4 118.9(4) . . ?
C2 C3 C4 119.5(4) . . ?
C3 C4 C5 111.7(4) . . ?
C3 C4 C7 106.2(4) . . ?
C5 C4 C7 110.5(5) . . ?
C3 C4 C6 108.8(4) . . ?
C5 C4 C6 110.4(4) . . ?
C7 C4 C6 109.1(4) . . ?
F2 C8 F1 107.2(4) . . ?
F2 C8 C1 111.3(4) . . ?
F1 C8 C1 109.4(4) . . ?
F2 C8 C9 108.8(4) . . ?
F1 C8 C9 106.4(4) . . ?
C1 C8 C9 113.4(4) . . ?
F4 C9 F3 108.6(6) . . ?
F4 C9 C10 109.9(5) . . ?
F3 C9 C10 105.4(5) . . ?
F4 C9 C8 109.6(5) . . ?
F3 C9 C8 108.1(4) . . ?
C10 C9 C8 115.0(6) . . ?
F7 C10 F6 108.2(8) . . ?
F7 C10 F5 108.1(7) . . ?
F6 C10 F5 108.2(6) . . ?
F7 C10 C9 111.2(5) . . ?
F6 C10 C9 111.9(6) . . ?
F5 C10 C9 109.2(8) . . ?

loop_
_geom_bond_atom_site_label_1
_geom_bond_atom_site_label_2
_geom_bond_distance
_geom_bond_site_symmetry_2
_geom_bond_publ_flag
Sb1 O1 2.064(2) . ?
Sb1 O1 2.064(2) 9 ?
Sb1 O1 2.064(2) 5 ?
Sb1 O2 2.441(3) 5 ?
Sb1 O2 2.441(3) . ?
Sb1 O2 2.441(3) 9 ?
O1 C1 1.304(4) . ?
F1 C8 1.338(5) . ?
F2 C8 1.335(5) . ?
F3 C9 1.369(7) . ?
F4 C9 1.307(7) . ?
F5 C10 1.310(11) . ?
F6 C10 1.290(9) . ?
F7 C10 1.276(8) . ?
O2 C3 1.230(5) . ?
C1 C2 1.350(6) . ?
C1 C8 1.528(6) . ?
C2 C3 1.444(6) . ?
C3 C4 1.528(5) . ?
C4 C5 1.533(6) . ?
C4 C7 1.533(7) . ?
C4 C6 1.541(7) . ?
C8 C9 1.544(8) . ?
C9 C10 1.529(8) . ?
